data_2106736
loop_
_publ_author_name
'Vicat, J.'
'Duc Tran Qui'
'Filhol, A.'
'Aleonard, S.'
'Roudaut, E.'
'Thomas, M.'

_publ_section_title
;
 Structure cristalline de l'orthofluoroberyllate Co (N H4)2 (Be F4)2 (H2
 O)6 par diffraction neutronique
;
_journal_name_full 'Acta Crystallographica B (24,1968-38,1982)'
_journal_page_first 1895
_journal_page_last 1903
_journal_volume 31
_journal_year 1975
_chemical_formula_sum 'Be2 Co F8 H20 N2 O6'
_chemical_name_systematic 'Co (N H4)2 (Be F4)2 (H2 O)6'
_space_group_IT_number 14
_symmetry_space_group_name_Hall '-P 2yab'
_symmetry_space_group_name_H-M 'P 1 21/a 1'
_cell_angle_alpha 90
_cell_angle_beta 106.8
_cell_angle_gamma 90
_cell_formula_units_Z 2
_cell_length_a 9.269
_cell_length_b 12.5405
_cell_length_c 6.1357
_cell_volume 682.761
_citation_journal_id_ASTM ACBCAR
_cod_data_source_file Vicat_ACBCAR_1975_53.cif
_cod_data_source_block H20Be2Co1F8N2O6
_cod_original_cell_volume 682.7611
_cod_original_sg_symbol_Hall '-P 2ybc (z,y,-x)'
_cod_original_formula_sum 'H20 Be2 Co1 F8 N2 O6'
_cod_database_code 2106736

loop_
_symmetry_equiv_pos_as_xyz
x,y,z
-x+1/2,y+1/2,-z
-x,-y,-z
x-1/2,-y-1/2,z

loop_
_atom_site_label
_atom_site_type_symbol
_atom_site_fract_x
_atom_site_fract_y
_atom_site_fract_z
_atom_site_occupancy
_atom_site_U_iso_or_equiv
H1 H+1 0.04974 0.33841 0.21895 1 0.0
F1 F-1 0.39563 0.23814 0.58278 1 0.0
Co1 Co+2 0 0 0 1 0.0
H4 H+1 0.16583 0.43057 0.35709 1 0.0
H9 H+1 -0.09391 -0.06119 0.3439 1 0.0
N1 N-3 0.12685 0.35587 0.3668 1 0.0
F4 F-1 0.38005 0.18125 0.97444 1 0.0
Be1 Be+2 0.40258 0.14263 0.74647 1 0.0
H7 H+1 -0.26942 0.09575 -0.05725 1 0.0
H5 H+1 0.21369 0.09443 0.33153 1 0.0
O1 O-2 0.16631 0.11068 0.17294 1 0.0
H6 H+1 0.24286 0.1304 0.10332 1 0.0
O3 O-2 -0.00178 -0.06993 0.30261 1 0.0
F2 F-1 0.55353 0.08595 0.78226 1 0.0
H10 H+1 0.0314 -0.14299 0.33774 1 0.0
F3 F-1 0.27477 0.06526 0.62302 1 0.0
H8 H+1 -0.14471 0.1826 0.01519 1 0.0
H3 H+1 0.08039 0.35527 0.49541 1 0.0
O2 O-2 -0.16648 0.10797 0.03437 1 0.0
H2 H+1 0.21449 0.30454 0.40653 1 0.0
